data_2103458
loop_
_publ_author_name
'Norberg, Stefan T.'

_publ_section_title
;
 New phosphate langbeinites, K~2~<i>M</i>Ti(PO~4~)~3~ (<i>M</i> = Er,
 Yb or Y), and an alternative description of the langbeinite framework
;
_journal_issue 5
_journal_name_full 'Acta Crystallographica Section B'
_journal_page_first 743
_journal_page_last 749
_journal_paper_doi 10.1107/S0108768102013782
_journal_volume 58
_journal_year 2002
_chemical_formula_moiety 'K2 Y Ti P3 O12'
_chemical_formula_structural 'K2 Y Ti (P O4)3'
_chemical_formula_sum 'K2 O12 P3 Ti Y'
_chemical_formula_weight 499.89
_space_group_IT_number 198
_symmetry_cell_setting cubic
_symmetry_space_group_name_Hall 'P 2ac 2ab 3'
_symmetry_space_group_name_H-M 'P 21 3'
_cell_angle_alpha 90
_cell_angle_beta 90
_cell_angle_gamma 90
_cell_formula_units_Z 4
_cell_length_a 10.1318(6)
_cell_length_b 10.1318(6)
_cell_length_c 10.1318(6)
_cell_measurement_reflns_used 18
_cell_measurement_temperature 293(2)
_cell_measurement_theta_max 17.31
_cell_measurement_theta_min 7.54
_cell_volume 1040.06(11)
_computing_cell_refinement 'Xtal3.71 (Hall et al., 2000) program: LATCON'
_computing_data_collection 'CAD-4 Software (Enraf-Nonius, 1989)'
_computing_data_reduction 'Xtal3.71 (Hall et al., 2000) programs: DIFDAT; SORTRF; ADDREF; ABSORB'
_computing_publication_material 'Xtal3.71 (Hall et al., 2000) programs: BONDLA; ATABLE; CIFIO'
_computing_structure_refinement 'Xtal3.71 (Hall et al., 2000) program: CRYLSQ'
_computing_structure_solution 'SHELXS97 (Sheldrick, 1997)'
_diffrn_ambient_temperature 293(2)
_diffrn_measurement_device_type 'Enraf-Nonius CAD-4 diffractometer'
_diffrn_measurement_method \w-2\q
_diffrn_radiation_monochromator graphite
_diffrn_radiation_source 'Fine-focus sealed tube'
_diffrn_radiation_type 'Mo K\a'
_diffrn_radiation_wavelength .71073
_diffrn_reflns_av_R_equivalents .107
_diffrn_reflns_limit_h_max 0
_diffrn_reflns_limit_h_min -14
_diffrn_reflns_limit_k_max 0
_diffrn_reflns_limit_k_min -14
_diffrn_reflns_limit_l_max 14
_diffrn_reflns_limit_l_min -14
_diffrn_reflns_number 3303
_diffrn_reflns_reduction_process 'perpendicular monochr Lp'
_diffrn_reflns_theta_max 29.9
_diffrn_reflns_theta_min 3.48
_diffrn_standards_decay_% 0
_diffrn_standards_interval_time 120
_diffrn_standards_number 3
_exptl_absorpt_coefficient_mu 7.646
_exptl_absorpt_correction_T_max .933
_exptl_absorpt_correction_T_min .917
_exptl_absorpt_correction_type analytical
_exptl_absorpt_process_details '(Alcock, 1974)'
_exptl_crystal_colour colourless
_exptl_crystal_density_diffrn 3.192
_exptl_crystal_density_meas ?
_exptl_crystal_description tetrahedron
_exptl_crystal_F_000 960
_exptl_crystal_size_max 0.015
_exptl_crystal_size_mid 0.012
_exptl_crystal_size_min 0.010
_refine_diff_density_max 1.65
_refine_diff_density_min -2.22
_refine_ls_abs_structure_details 'Flack (1983) parameter refined'
_refine_ls_abs_structure_Flack -.10(5)
_refine_ls_extinction_coef -
_refine_ls_extinction_method none
_refine_ls_goodness_of_fit_all 1.188
_refine_ls_goodness_of_fit_ref 1.188
_refine_ls_hydrogen_treatment none
_refine_ls_matrix_type full
_refine_ls_number_constraints 9
_refine_ls_number_parameters 60
_refine_ls_number_reflns 1014
_refine_ls_number_restraints 0
_refine_ls_R_factor_all .108
_refine_ls_R_factor_gt .047
_refine_ls_shift/su_max .000038
_refine_ls_shift/su_mean .0000039
_refine_ls_structure_factor_coef Fsqd
_refine_ls_weighting_details 'w = 1/[\s^2^(Fsqd) + 0.025(Fsqd)^2^]'
_refine_ls_weighting_scheme calc
_refine_ls_wR_factor_all .180
_refine_ls_wR_factor_gt .123
_refine_ls_wR_factor_ref .180
_reflns_number_gt 701
_reflns_number_total 1014
_reflns_threshold_expression 'Fsqd > 2\s(Fsqd)'
_cod_data_source_file os0095.cif
_cod_data_source_block KYTP
_cod_database_code 2103458
_cod_database_fobs_code 2103458

loop_
_symmetry_equiv_pos_as_xyz
+x,+y,+z
1/2-x,-y,1/2+z
1/2+x,1/2-y,-z
-x,1/2+y,1/2-z
+y,+z,+x
1/2-y,-z,1/2+x
1/2+y,1/2-z,-x
-y,1/2+z,1/2-x
+z,+x,+y
-z,1/2+x,1/2-y
1/2-z,-x,1/2+y
1/2+z,1/2-x,-y

loop_
_atom_site_label
_atom_site_fract_x
_atom_site_fract_y
_atom_site_fract_z
_atom_site_U_iso_or_equiv
_atom_site_adp_type
_atom_site_occupancy
K1 .2048(4) .7048(4) .7952(4) .0317(13) Uani 1
K2 .4309(3) .9309(3) .5691(3) .0266(11) Uani 1
Y1 .08346(14) .91654(14) .41654(14) .0141(8) Uani 0.614(18)
Ti1 .08346(14) .91654(14) .41654(14) .0141(8) Uani 0.386(18)
Y2 .14820(15) .35180(15) .64820(15) .0127(9) Uani 0.386(18)
Ti2 .14820(15) .35180(15) .64820(15) .0127(9) Uani 0.614(18)
P .2659(4) .6239(3) .4618(4) .0209(17) Uani 1
O1 .4027(15) .6537(16) .5101(15) .052(8) Uani 1
O2 .182(2) .7454(15) .4782(16) .062(10) Uani 1
O3 .2653(14) .5810(13) .3180(13) .042(7) Uani 1
O4 .2050(18) .5188(18) .546(2) .067(11) Uani 1

loop_
_atom_site_aniso_label
_atom_site_aniso_U_11
_atom_site_aniso_U_22
_atom_site_aniso_U_33
_atom_site_aniso_U_12
_atom_site_aniso_U_13
_atom_site_aniso_U_23
K1 .0317(13) .0317(13) .0317(13) -.0008(14) .0008(14) .0008(14)
K2 .0266(11) .0266(11) .0266(11) -.0034(12) .0034(12) .0034(12)
Y1 .0141(8) .0141(8) .0141(8) .0044(17) -.0044(17) -.0044(17)
Ti1 .0141(8) .0141(8) .0141(8) .0044(17) -.0044(17) -.0044(17)
Y2 .0127(9) .0127(9) .0127(9) -.0006(18) .0006(18) .0006(18)
Ti2 .0127(9) .0127(9) .0127(9) -.0006(18) .0006(18) .0006(18)
P .0248(18) .0168(16) .0211(17) .0011(13) .0007(13) .0013(13)
O1 .045(8) .061(9) .049(8) -.022(7) -.018(6) .005(7)
O2 .090(13) .031(7) .063(10) .031(8) .020(9) .000(7)
O3 .050(8) .040(7) .037(7) -.006(6) -.011(5) -.014(6)
O4 .064(11) .057(10) .080(12) -.015(9) -.012(9) .044(9)

loop_
_atom_type_symbol
_atom_type_scat_dispersion_real
_atom_type_scat_dispersion_imag
_atom_type_scat_source
Y -2.951 3.542 'Int Tables Vol IV Tables 2.2B and 2.3.1'
Ti .248 .446 'Int Tables Vol IV Tables 2.2B and 2.3.1'
K .179 .25 'Int Tables Vol IV Tables 2.2B and 2.3.1'
P .09 .095 'Int Tables Vol IV Tables 2.2B and 2.3.1'
O .008 .006 'Int Tables Vol IV Tables 2.2B and 2.3.1'

loop_
_geom_angle_atom_site_label_1
_geom_angle_atom_site_label_2
_geom_angle_atom_site_label_3
_geom_angle_site_symmetry_1
_geom_angle_site_symmetry_3
_geom_angle
O2 K1 O4 . . 44.2(4)
O2 K1 O3 . '2 565' 102.2(4)
O2 K1 O3 . '6 565' 80.6(5)
O2 K1 O2 . '7 466' 87.3(4)
O2 K1 O4 . '7 466' 81.7(5)
O2 K1 O2 . '10 656' 87.3(5)
O2 K1 O4 . '10 656' 130.4(5)
O2 K1 O3 . '11 565' 164.2(4)
O4 K1 O3 . '2 565' 58.0(4)
O4 K1 O3 . '6 565' 82.5(4)
O4 K1 O2 . '7 466' 130.4(5)
O4 K1 O4 . '7 466' 118.6(5)
O4 K1 O2 . '10 656' 81.7(5)
O4 K1 O4 . '10 656' 118.6(5)
O4 K1 O3 . '11 565' 149.0(5)
O3 K1 O3 '2 565' '6 565' 91.9(4)
O3 K1 O2 '2 565' '7 466' 164.2(4)
O3 K1 O4 '2 565' '7 466' 149.0(5)
O3 K1 O2 '2 565' '10 656' 80.6(5)
O3 K1 O4 '2 565' '10 656' 82.5(4)
O3 K1 O3 '2 565' '11 565' 91.9(4)
O3 K1 O2 '6 565' '7 466' 102.2(4)
O3 K1 O4 '6 565' '7 466' 58.0(4)
O3 K1 O2 '6 565' '10 656' 164.2(4)
O3 K1 O4 '6 565' '10 656' 149.0(5)
O3 K1 O3 '6 565' '11 565' 91.9(4)
O2 K1 O4 '7 466' '7 466' 44.2(4)
O2 K1 O2 '7 466' '10 656' 87.3(4)
O2 K1 O4 '7 466' '10 656' 81.7(5)
O2 K1 O3 '7 466' '11 565' 80.6(5)
O4 K1 O2 '7 466' '10 656' 130.4(5)
O4 K1 O4 '7 466' '10 656' 118.6(5)
O4 K1 O3 '7 466' '11 565' 82.5(4)
O2 K1 O4 '10 656' '10 656' 44.2(4)
O2 K1 O3 '10 656' '11 565' 102.2(4)
O4 K1 O3 '10 656' '11 565' 58.0(4)
O1 K2 O2 . '3 566' 59.7(4)
O1 K2 O4 . '3 566' 100.0(5)
O1 K2 O1 . '7 466' 97.2(4)
O1 K2 O2 . '8 655' 85.7(4)
O1 K2 O4 . '8 655' 101.5(5)
O1 K2 O2 . '9 565' 156.9(4)
O1 K2 O4 . '9 565' 152.7(5)
O1 K2 O1 . '10 656' 97.2(4)
O2 K2 O4 '3 566' '3 566' 45.7(5)
O2 K2 O1 '3 566' '7 466' 156.9(4)
O2 K2 O2 '3 566' '8 655' 115.0(4)
O2 K2 O4 '3 566' '8 655' 86.7(5)
O2 K2 O2 '3 566' '9 565' 115.0(4)
O2 K2 O4 '3 566' '9 565' 100.5(5)
O2 K2 O1 '3 566' '10 656' 85.7(4)
O4 K2 O1 '3 566' '7 466' 152.7(5)
O4 K2 O2 '3 566' '8 655' 100.5(5)
O4 K2 O4 '3 566' '8 655' 55.8(5)
O4 K2 O2 '3 566' '9 565' 86.7(5)
O4 K2 O4 '3 566' '9 565' 55.8(5)
O4 K2 O1 '3 566' '10 656' 101.5(5)
O1 K2 O2 '7 466' '8 655' 59.7(4)
O1 K2 O4 '7 466' '8 655' 100.0(5)
O1 K2 O2 '7 466' '9 565' 85.7(4)
O1 K2 O4 '7 466' '9 565' 101.5(5)
O1 K2 O1 '7 466' '10 656' 97.2(4)
O2 K2 O4 '8 655' '8 655' 45.7(5)
O2 K2 O2 '8 655' '9 565' 115.0(4)
O2 K2 O4 '8 655' '9 565' 86.7(5)
O2 K2 O1 '8 655' '10 656' 156.9(4)
O4 K2 O2 '8 655' '9 565' 100.5(5)
O4 K2 O4 '8 655' '9 565' 55.8(5)
O4 K2 O1 '8 655' '10 656' 152.7(5)
O2 K2 O4 '9 565' '9 565' 45.7(5)
O2 K2 O1 '9 565' '10 656' 59.7(4)
O4 K2 O1 '9 565' '10 656' 100.0(5)
O2 Y1 O1 . '3 466' 91.7(7)
O2 Y1 O1 . '7 466' 82.6(6)
O2 Y1 O2 . '8 655' 89.7(7)
O2 Y1 O2 . '11 564' 89.7(7)
O2 Y1 O1 . '12 466' 172.2(7)
O1 Y1 O1 '3 466' '7 466' 96.1(6)
O1 Y1 O2 '3 466' '8 655' 172.2(7)
O1 Y1 O2 '3 466' '11 564' 82.6(6)
O1 Y1 O1 '3 466' '12 466' 96.1(6)
O1 Y1 O2 '7 466' '8 655' 91.7(7)
O1 Y1 O2 '7 466' '11 564' 172.2(7)
O1 Y1 O1 '7 466' '12 466' 96.1(6)
O2 Y1 O2 '8 655' '11 564' 89.7(7)
O2 Y1 O1 '8 655' '12 466' 82.6(6)
O2 Y1 O1 '11 564' '12 466' 91.7(7)
O2 Ti1 O1 . '3 466' 91.7(7)
O2 Ti1 O1 . '7 466' 82.6(6)
O2 Ti1 O2 . '8 655' 89.7(7)
O2 Ti1 O2 . '11 564' 89.7(7)
O2 Ti1 O1 . '12 466' 172.2(7)
O1 Ti1 O1 '3 466' '7 466' 96.1(6)
O1 Ti1 O2 '3 466' '8 655' 172.2(7)
O1 Ti1 O2 '3 466' '11 564' 82.6(6)
O1 Ti1 O1 '3 466' '12 466' 96.1(6)
O1 Ti1 O2 '7 466' '8 655' 91.7(7)
O1 Ti1 O2 '7 466' '11 564' 172.2(7)
O1 Ti1 O1 '7 466' '12 466' 96.1(6)
O2 Ti1 O2 '8 655' '11 564' 89.7(7)
O2 Ti1 O1 '8 655' '12 466' 82.6(6)
O2 Ti1 O1 '11 564' '12 466' 91.7(7)
O4 Y2 O3 . '2 565' 91.7(7)
O4 Y2 O4 . '6 565' 87.5(7)
O4 Y2 O3 . '7 456' 174.6(7)
O4 Y2 O3 . 9 87.1(6)
O4 Y2 O4 . '12 456' 87.5(7)
O3 Y2 O4 '2 565' '6 565' 87.1(6)
O3 Y2 O3 '2 565' '7 456' 93.6(5)
O3 Y2 O3 '2 565' 9 93.6(5)
O3 Y2 O4 '2 565' '12 456' 174.6(7)
O4 Y2 O3 '6 565' '7 456' 91.7(7)
O4 Y2 O3 '6 565' 9 174.6(7)
O4 Y2 O4 '6 565' '12 456' 87.5(7)
O3 Y2 O3 '7 456' 9 93.6(5)
O3 Y2 O4 '7 456' '12 456' 87.1(6)
O3 Y2 O4 9 '12 456' 91.7(7)
O4 Ti2 O3 . '2 565' 91.7(7)
O4 Ti2 O4 . '6 565' 87.5(7)
O4 Ti2 O3 . '7 456' 174.6(7)
O4 Ti2 O3 . 9 87.1(6)
O4 Ti2 O4 . '12 456' 87.5(7)
O3 Ti2 O4 '2 565' '6 565' 87.1(6)
O3 Ti2 O3 '2 565' '7 456' 93.6(5)
O3 Ti2 O3 '2 565' 9 93.6(5)
O3 Ti2 O4 '2 565' '12 456' 174.6(7)
O4 Ti2 O3 '6 565' '7 456' 91.7(7)
O4 Ti2 O3 '6 565' 9 174.6(7)
O4 Ti2 O4 '6 565' '12 456' 87.5(7)
O3 Ti2 O3 '7 456' 9 93.6(5)
O3 Ti2 O4 '7 456' '12 456' 87.1(6)
O3 Ti2 O4 9 '12 456' 91.7(7)
O1 P O2 . . 108.7(10)
O1 P O3 . . 112.0(8)
O1 P O4 . . 109.7(10)
O2 P O3 . . 109.7(9)
O2 P O4 . . 106.6(10)
O3 P O4 . . 109.9(9)

loop_
_geom_bond_atom_site_label_1
_geom_bond_atom_site_label_2
_geom_bond_site_symmetry_2
_geom_bond_distance
K1 K2 . 3.969(5)
K1 O2 . 3.246(17)
K1 O4 . 3.15(2)
K1 O3 '2 565' 2.921(14)
K1 O3 '6 565' 2.921(14)
K1 O2 '7 466' 3.246(17)
K1 O4 '7 466' 3.15(2)
K1 O2 '10 656' 3.246(17)
K1 O4 '10 656' 3.15(2)
K1 O3 '11 565' 2.921(14)
K2 O1 . 2.886(17)
K2 O2 '3 566' 3.146(19)
K2 O4 '3 566' 3.054(19)
K2 O1 '7 466' 2.886(17)
K2 O2 '8 655' 3.146(19)
K2 O4 '8 655' 3.054(19)
K2 O2 '9 565' 3.146(19)
K2 O4 '9 565' 3.054(19)
K2 O1 '10 656' 2.886(17)
Y1 O2 . 2.097(16)
Y1 O1 '3 466' 2.100(15)
Y1 O1 '7 466' 2.100(15)
Y1 O2 '8 655' 2.097(16)
Y1 O2 '11 564' 2.097(16)
Y1 O1 '12 466' 2.100(15)
Ti1 O2 . 2.097(16)
Ti1 O1 '3 466' 2.100(15)
Ti1 O1 '7 466' 2.100(15)
Ti1 O2 '8 655' 2.097(16)
Ti1 O2 '11 564' 2.097(16)
Ti1 O1 '12 466' 2.100(15)
Y2 O4 . 2.066(18)
Y2 O3 '2 565' 2.047(14)
Y2 O4 '6 565' 2.066(18)
Y2 O3 '7 456' 2.047(14)
Y2 O3 9 2.047(14)
Y2 O4 '12 456' 2.066(18)
Ti2 O4 . 2.066(18)
Ti2 O3 '2 565' 2.047(14)
Ti2 O4 '6 565' 2.066(18)
Ti2 O3 '7 456' 2.047(14)
Ti2 O3 9 2.047(14)
Ti2 O4 '12 456' 2.066(18)
P O1 . 1.501(16)
P O2 . 1.504(17)
P O3 . 1.520(14)
P O4 . 1.497(19)
